data_7158513
loop_
_publ_author_name
'Suleman, Muhammad'
'Qi, Minghui'
'Xie, Jianwei'
'Lu, Ping'
'Wang, Yanguang'

_publ_section_title
;
 Rh(III)-Catalyzed C-H bond activation/annulation reactions of arylacyl
 ammonium salts with 4-diazoisochroman-3-imines and
 4-diazoisoquinolin-3-ones.
;
_journal_issue 9
_journal_name_full 'Organic &amp; biomolecular chemistry'
_journal_page_first 1900
_journal_page_last 1906
_journal_paper_doi 10.1039/d1ob02405a
_journal_volume 20
_journal_year 2022
_chemical_formula_moiety 'C24 H18 F N O4 S'
_chemical_formula_sum 'C24 H18 F N O4 S'
_chemical_formula_weight 435.45
_space_group_crystal_system triclinic
_space_group_IT_number 2
_space_group_name_Hall '-P 1'
_space_group_name_H-M_alt 'P -1'
_atom_sites_solution_hydrogens geom
_atom_sites_solution_primary dual
_audit_creation_date 2020-10-16
_audit_creation_method
;
Olex2 1.2
(compiled 2018.05.29 svn.r3508 for OlexSys, GUI svn.r5506)
;
_audit_update_record
;
2020-12-10 deposited with the CCDC.	2022-02-09 downloaded from the CCDC.
;
_cell_angle_alpha 72.259(9)
_cell_angle_beta 81.410(9)
_cell_angle_gamma 72.811(10)
_cell_formula_units_Z 2
_cell_length_a 7.1439(14)
_cell_length_b 10.734(2)
_cell_length_c 14.451(3)
_cell_measurement_reflns_used 9861
_cell_measurement_temperature 170(2)
_cell_measurement_theta_max 27.13
_cell_measurement_theta_min 2.19
_cell_volume 1006.2(4)
_computing_cell_refinement 'SAINT V8.40B (?, 2016)'
_computing_data_collection 'Bruker Instrument Service vV6.2.14'
_computing_data_reduction 'SAINT V8.40B (?, 2016)'
_computing_molecular_graphics 'Olex2 (Dolomanov et al., 2009)'
_computing_publication_material 'Olex2 (Dolomanov et al., 2009)'
_computing_structure_refinement 'ShelXL (Sheldrick, 2015)'
_computing_structure_solution 'ShelXT (Sheldrick, 2015)'
_diffrn_ambient_temperature 170.0
_diffrn_measured_fraction_theta_full 0.999
_diffrn_measured_fraction_theta_max 0.996
_diffrn_measurement_device_type 'Bruker APEX-II CCD'
_diffrn_measurement_method '\f and \w scans'
_diffrn_radiation_type MoK\a
_diffrn_radiation_wavelength 0.71073
_diffrn_reflns_av_R_equivalents 0.0213
_diffrn_reflns_av_unetI/netI 0.0189
_diffrn_reflns_Laue_measured_fraction_full 0.999
_diffrn_reflns_Laue_measured_fraction_max 0.996
_diffrn_reflns_limit_h_max 9
_diffrn_reflns_limit_h_min -9
_diffrn_reflns_limit_k_max 13
_diffrn_reflns_limit_k_min -13
_diffrn_reflns_limit_l_max 18
_diffrn_reflns_limit_l_min -18
_diffrn_reflns_number 25179
_diffrn_reflns_point_group_measured_fraction_full 0.999
_diffrn_reflns_point_group_measured_fraction_max 0.996
_diffrn_reflns_theta_full 25.242
_diffrn_reflns_theta_max 27.080
_diffrn_reflns_theta_min 2.186
_diffrn_standards_number 0
_exptl_absorpt_coefficient_mu 0.203
_exptl_absorpt_correction_T_max 0.7455
_exptl_absorpt_correction_T_min 0.7200
_exptl_absorpt_correction_type multi-scan
_exptl_absorpt_process_details
;
SADABS-2016/2 (Bruker,2016/2) was used for absorption correction.
wR2(int) was 0.0895 before and 0.0376 after correction.
The Ratio of minimum to maximum transmission is 0.9658.
The \l/2 correction factor is Not present.
;
_exptl_crystal_colour colourless
_exptl_crystal_colour_primary colourless
_exptl_crystal_density_diffrn 1.437
_exptl_crystal_description block
_exptl_crystal_F_000 452
_exptl_crystal_size_max 0.23
_exptl_crystal_size_mid 0.16
_exptl_crystal_size_min 0.12
_refine_diff_density_max 0.311
_refine_diff_density_min -0.399
_refine_diff_density_rms 0.044
_refine_ls_extinction_method none
_refine_ls_goodness_of_fit_ref 1.043
_refine_ls_hydrogen_treatment constr
_refine_ls_matrix_type full
_refine_ls_number_parameters 281
_refine_ls_number_reflns 4409
_refine_ls_number_restraints 0
_refine_ls_restrained_S_all 1.043
_refine_ls_R_factor_all 0.0337
_refine_ls_R_factor_gt 0.0322
_refine_ls_shift/su_max 0.003
_refine_ls_shift/su_mean 0.000
_refine_ls_structure_factor_coef Fsqd
_refine_ls_weighting_details 'w=1/[\s^2^(Fo^2^)+(0.0414P)^2^+0.4833P] where P=(Fo^2^+2Fc^2^)/3'
_refine_ls_weighting_scheme calc
_refine_ls_wR_factor_gt 0.0858
_refine_ls_wR_factor_ref 0.0871
_reflns_Friedel_coverage 0.000
_reflns_number_gt 4172
_reflns_number_total 4409
_reflns_threshold_expression 'I > 2\s(I)'
_cod_data_source_file d1ob02405a2.cif
_cod_data_source_block mo_201016_ms586_052_1_0m
_cod_depositor_comments 'Adding full bibliography for 7158513--7158514.cif.'
_cod_database_code 7158513
_shelx_shelxl_version_number 2018/3
_shelx_space_group_comment
;
The symmetry employed for this shelxl refinement is uniquely defined
by the following loop, which should always be used as a source of
symmetry information in preference to the above space-group names.
They are only intended as comments.
;
_shelx_estimated_absorpt_t_max 0.976
_shelx_estimated_absorpt_t_min 0.955
_olex2_refinement_description
;
1. Fixed Uiso
 At 1.2 times of:
  All C(H) groups, All C(H,H) groups
 At 1.5 times of:
  All C(H,H,H) groups
2.a Secondary CH2 refined with riding coordinates:
 C7(H7A,H7B), C10(H10A,H10B)
2.b Aromatic/amide H refined with riding coordinates:
 C1(H1), C2(H2), C3(H3), C4(H4), C14(H14), C15(H15), C16(H16), C19(H19),
 C20(H20), C22(H22), C23(H23)
2.c Idealised Me refined as rotating group:
 C24(H24A,H24B,H24C)
;
_olex2_submission_special_instructions 'No special instructions were received'

loop_
_space_group_symop_operation_xyz
'x, y, z'
'-x, -y, -z'

loop_
_atom_site_label
_atom_site_type_symbol
_atom_site_fract_x
_atom_site_fract_y
_atom_site_fract_z
_atom_site_U_iso_or_equiv
_atom_site_adp_type
_atom_site_occupancy
_atom_site_site_symmetry_order
_atom_site_calc_flag
_atom_site_refinement_flags_posn
_atom_site_refinement_flags_adp
_atom_site_refinement_flags_occupancy
_atom_site_disorder_assembly
_atom_site_disorder_group
S1 S 0.26413(4) 0.61063(3) 0.88994(2) 0.01960(9) Uani 1 1 d . . . . .
F1 F 1.09421(12) 0.35198(10) 0.51797(6) 0.0384(2) Uani 1 1 d . . . . .
O1 O 0.15943(14) 0.58479(9) 0.98393(6) 0.0272(2) Uani 1 1 d . . . . .
O2 O 0.42095(14) 0.67331(9) 0.87681(7) 0.0271(2) Uani 1 1 d . . . . .
O3 O 0.48301(14) 0.55295(9) 0.72047(6) 0.0251(2) Uani 1 1 d . . . . .
O4 O 1.08032(14) 0.36332(12) 0.72738(8) 0.0362(2) Uani 1 1 d . . . . .
N1 N 0.35334(15) 0.45693(10) 0.86915(7) 0.0187(2) Uani 1 1 d . . . . .
C1 C 0.25770(19) 0.11538(13) 0.95506(9) 0.0253(3) Uani 1 1 d . . . . .
H1 H 0.161950 0.128010 1.006950 0.030 Uiso 1 1 calc R . . . .
C2 C 0.3001(2) -0.00227(14) 0.92601(10) 0.0302(3) Uani 1 1 d . . . . .
H2 H 0.232148 -0.069432 0.957269 0.036 Uiso 1 1 calc R . . . .
C3 C 0.4425(2) -0.02184(14) 0.85093(10) 0.0318(3) Uani 1 1 d . . . . .
H3 H 0.474641 -0.103574 0.832225 0.038 Uiso 1 1 calc R . . . .
C4 C 0.5374(2) 0.07816(13) 0.80348(9) 0.0268(3) Uani 1 1 d . . . . .
H4 H 0.633256 0.064965 0.751739 0.032 Uiso 1 1 calc R . . . .
C5 C 0.49322(17) 0.19821(12) 0.83112(8) 0.0190(2) Uani 1 1 d . . . . .
C6 C 0.35521(17) 0.21568(12) 0.90834(8) 0.0192(2) Uani 1 1 d . . . . .
C7 C 0.31602(19) 0.33722(12) 0.94613(9) 0.0235(3) Uani 1 1 d . . . . .
H7A H 0.177666 0.359679 0.972185 0.028 Uiso 1 1 calc R . . . .
H7B H 0.401030 0.315117 1.000233 0.028 Uiso 1 1 calc R . . . .
C8 C 0.46996(17) 0.45041(12) 0.78405(8) 0.0183(2) Uani 1 1 d . . . . .
C9 C 0.59431(17) 0.30901(12) 0.77786(8) 0.0180(2) Uani 1 1 d . . . . .
C10 C 0.79687(18) 0.28912(13) 0.81749(9) 0.0233(2) Uani 1 1 d . . . . .
H10A H 0.782150 0.346545 0.861666 0.028 Uiso 1 1 calc R . . . .
H10B H 0.851292 0.193136 0.853455 0.028 Uiso 1 1 calc R . . . .
C11 C 0.93100(18) 0.33170(13) 0.72730(9) 0.0238(3) Uani 1 1 d . . . . .
C12 C 0.83931(18) 0.32834(12) 0.64270(9) 0.0217(2) Uani 1 1 d . . . . .
C13 C 0.64854(17) 0.31606(11) 0.67014(8) 0.0188(2) Uani 1 1 d . . . . .
C14 C 0.52669(18) 0.31772(12) 0.60290(9) 0.0220(2) Uani 1 1 d . . . . .
H14 H 0.396887 0.309341 0.622190 0.026 Uiso 1 1 calc R . . . .
C15 C 0.6006(2) 0.33205(13) 0.50631(9) 0.0258(3) Uani 1 1 d . . . . .
H15 H 0.519177 0.333626 0.459414 0.031 Uiso 1 1 calc R . . . .
C16 C 0.7914(2) 0.34414(14) 0.47689(9) 0.0278(3) Uani 1 1 d . . . . .
H16 H 0.839577 0.353811 0.410862 0.033 Uiso 1 1 calc R . . . .
C17 C 0.90819(19) 0.34179(13) 0.54532(9) 0.0260(3) Uani 1 1 d . . . . .
C18 C 0.09602(18) 0.70462(12) 0.79977(9) 0.0210(2) Uani 1 1 d . . . . .
C19 C 0.1232(2) 0.82448(13) 0.73487(10) 0.0293(3) Uani 1 1 d . . . . .
H19 H 0.233285 0.855414 0.737750 0.035 Uiso 1 1 calc R . . . .
C20 C -0.0137(2) 0.89850(14) 0.66549(11) 0.0325(3) Uani 1 1 d . . . . .
H20 H 0.002079 0.981566 0.621689 0.039 Uiso 1 1 calc R . . . .
C21 C -0.1733(2) 0.85265(14) 0.65934(10) 0.0282(3) Uani 1 1 d . . . . .
C22 C -0.19689(19) 0.73205(14) 0.72544(10) 0.0286(3) Uani 1 1 d . . . . .
H22 H -0.305433 0.700054 0.721824 0.034 Uiso 1 1 calc R . . . .
C23 C -0.06442(19) 0.65787(13) 0.79649(9) 0.0258(3) Uani 1 1 d . . . . .
H23 H -0.082997 0.576701 0.842020 0.031 Uiso 1 1 calc R . . . .
C24 C -0.3187(2) 0.93119(17) 0.58234(12) 0.0417(4) Uani 1 1 d . . . . .
H24A H -0.301785 0.881678 0.533507 0.063 Uiso 1 1 calc GR . . . .
H24B H -0.295938 1.020715 0.550900 0.063 Uiso 1 1 calc GR . . . .
H24C H -0.452513 0.942098 0.612691 0.063 Uiso 1 1 calc GR . . . .

loop_
_atom_site_aniso_label
_atom_site_aniso_U_11
_atom_site_aniso_U_22
_atom_site_aniso_U_33
_atom_site_aniso_U_23
_atom_site_aniso_U_13
_atom_site_aniso_U_12
S1 0.02278(16) 0.01783(15) 0.02009(15) -0.00795(11) -0.00064(11) -0.00573(11)
F1 0.0253(4) 0.0544(6) 0.0354(5) -0.0145(4) 0.0120(3) -0.0150(4)
O1 0.0337(5) 0.0266(5) 0.0214(4) -0.0110(4) 0.0032(4) -0.0061(4)
O2 0.0290(5) 0.0241(4) 0.0336(5) -0.0106(4) -0.0050(4) -0.0108(4)
O3 0.0333(5) 0.0197(4) 0.0207(4) -0.0033(3) 0.0029(3) -0.0094(4)
O4 0.0238(5) 0.0507(6) 0.0377(6) -0.0119(5) -0.0018(4) -0.0156(4)
N1 0.0227(5) 0.0159(5) 0.0176(5) -0.0053(4) 0.0018(4) -0.0060(4)
C1 0.0258(6) 0.0247(6) 0.0234(6) -0.0009(5) -0.0012(5) -0.0097(5)
C2 0.0383(7) 0.0237(6) 0.0306(7) 0.0005(5) -0.0063(6) -0.0175(6)
C3 0.0488(8) 0.0208(6) 0.0292(7) -0.0065(5) -0.0061(6) -0.0129(6)
C4 0.0361(7) 0.0212(6) 0.0233(6) -0.0072(5) 0.0003(5) -0.0077(5)
C5 0.0221(6) 0.0173(5) 0.0173(5) -0.0029(4) -0.0030(4) -0.0057(4)
C6 0.0203(5) 0.0182(5) 0.0180(5) -0.0022(4) -0.0030(4) -0.0053(4)
C7 0.0312(6) 0.0190(6) 0.0181(5) -0.0038(4) 0.0052(5) -0.0080(5)
C8 0.0195(5) 0.0198(5) 0.0174(5) -0.0059(4) -0.0005(4) -0.0074(4)
C9 0.0191(5) 0.0188(5) 0.0164(5) -0.0053(4) -0.0006(4) -0.0051(4)
C10 0.0211(6) 0.0279(6) 0.0214(6) -0.0065(5) -0.0032(4) -0.0066(5)
C11 0.0187(6) 0.0255(6) 0.0261(6) -0.0078(5) -0.0011(5) -0.0039(5)
C12 0.0207(6) 0.0216(6) 0.0222(6) -0.0069(5) 0.0006(4) -0.0048(5)
C13 0.0212(5) 0.0168(5) 0.0174(5) -0.0050(4) 0.0012(4) -0.0044(4)
C14 0.0229(6) 0.0228(6) 0.0207(6) -0.0058(5) -0.0009(4) -0.0072(5)
C15 0.0324(7) 0.0263(6) 0.0198(6) -0.0077(5) -0.0031(5) -0.0072(5)
C16 0.0340(7) 0.0289(7) 0.0186(6) -0.0082(5) 0.0048(5) -0.0067(5)
C17 0.0225(6) 0.0271(6) 0.0270(6) -0.0089(5) 0.0069(5) -0.0073(5)
C18 0.0217(6) 0.0186(5) 0.0227(6) -0.0078(4) -0.0006(4) -0.0035(4)
C19 0.0299(7) 0.0236(6) 0.0346(7) -0.0042(5) -0.0037(5) -0.0108(5)
C20 0.0376(8) 0.0228(6) 0.0325(7) -0.0001(5) -0.0051(6) -0.0076(6)
C21 0.0276(6) 0.0272(6) 0.0269(6) -0.0099(5) -0.0033(5) 0.0006(5)
C22 0.0229(6) 0.0330(7) 0.0317(7) -0.0108(6) -0.0013(5) -0.0086(5)
C23 0.0265(6) 0.0247(6) 0.0269(6) -0.0059(5) 0.0001(5) -0.0099(5)
C24 0.0403(8) 0.0400(8) 0.0389(8) -0.0068(7) -0.0151(7) -0.0001(7)

loop_
_atom_type_symbol
_atom_type_description
_atom_type_scat_dispersion_real
_atom_type_scat_dispersion_imag
_atom_type_scat_source
C C 0.0033 0.0016 'International Tables Vol C Tables 4.2.6.8 and 6.1.1.4'
H H 0.0000 0.0000 'International Tables Vol C Tables 4.2.6.8 and 6.1.1.4'
F F 0.0171 0.0103 'International Tables Vol C Tables 4.2.6.8 and 6.1.1.4'
N N 0.0061 0.0033 'International Tables Vol C Tables 4.2.6.8 and 6.1.1.4'
O O 0.0106 0.0060 'International Tables Vol C Tables 4.2.6.8 and 6.1.1.4'
S S 0.1246 0.1234 'International Tables Vol C Tables 4.2.6.8 and 6.1.1.4'

loop_
_geom_angle_atom_site_label_1
_geom_angle_atom_site_label_2
_geom_angle_atom_site_label_3
_geom_angle
_geom_angle_site_symmetry_1
_geom_angle_site_symmetry_3
_geom_angle_publ_flag
O1 S1 N1 104.54(5) . . ?
O1 S1 C18 109.49(6) . . ?
O2 S1 O1 118.41(6) . . ?
O2 S1 N1 109.20(5) . . ?
O2 S1 C18 109.29(6) . . ?
N1 S1 C18 105.02(5) . . ?
C7 N1 S1 118.15(8) . . ?
C8 N1 S1 117.15(8) . . ?
C8 N1 C7 124.50(10) . . ?
C2 C1 H1 119.8 . . ?
C2 C1 C6 120.36(12) . . ?
C6 C1 H1 119.8 . . ?
C1 C2 H2 120.1 . . ?
C1 C2 C3 119.89(12) . . ?
C3 C2 H2 120.1 . . ?
C2 C3 H3 120.0 . . ?
C4 C3 C2 119.92(12) . . ?
C4 C3 H3 120.0 . . ?
C3 C4 H4 119.7 . . ?
C3 C4 C5 120.61(12) . . ?
C5 C4 H4 119.7 . . ?
C4 C5 C9 120.63(11) . . ?
C6 C5 C4 119.35(11) . . ?
C6 C5 C9 120.02(10) . . ?
C1 C6 C7 118.93(11) . . ?
C5 C6 C1 119.82(11) . . ?
C5 C6 C7 121.17(10) . . ?
N1 C7 C6 111.91(10) . . ?
N1 C7 H7A 109.2 . . ?
N1 C7 H7B 109.2 . . ?
C6 C7 H7A 109.2 . . ?
C6 C7 H7B 109.2 . . ?
H7A C7 H7B 107.9 . . ?
O3 C8 N1 121.22(11) . . ?
O3 C8 C9 121.80(10) . . ?
N1 C8 C9 116.79(10) . . ?
C5 C9 C8 112.51(9) . . ?
C5 C9 C10 113.91(10) . . ?
C5 C9 C13 113.43(9) . . ?
C8 C9 C10 105.67(9) . . ?
C13 C9 C8 107.83(9) . . ?
C13 C9 C10 102.71(9) . . ?
C9 C10 H10A 110.6 . . ?
C9 C10 H10B 110.6 . . ?
H10A C10 H10B 108.8 . . ?
C11 C10 C9 105.51(10) . . ?
C11 C10 H10A 110.6 . . ?
C11 C10 H10B 110.6 . . ?
O4 C11 C10 125.34(12) . . ?
O4 C11 C12 128.13(12) . . ?
C12 C11 C10 106.52(10) . . ?
C13 C12 C11 109.98(10) . . ?
C13 C12 C17 118.67(11) . . ?
C17 C12 C11 131.27(12) . . ?
C12 C13 C9 111.69(10) . . ?
C14 C13 C9 126.76(11) . . ?
C14 C13 C12 121.47(11) . . ?
C13 C14 H14 120.9 . . ?
C13 C14 C15 118.11(11) . . ?
C15 C14 H14 120.9 . . ?
C14 C15 H15 119.2 . . ?
C14 C15 C16 121.60(12) . . ?
C16 C15 H15 119.2 . . ?
C15 C16 H16 120.6 . . ?
C17 C16 C15 118.79(11) . . ?
C17 C16 H16 120.6 . . ?
F1 C17 C12 119.24(12) . . ?
F1 C17 C16 119.40(11) . . ?
C16 C17 C12 121.36(12) . . ?
C19 C18 S1 119.85(10) . . ?
C19 C18 C23 121.29(12) . . ?
C23 C18 S1 118.85(10) . . ?
C18 C19 H19 120.6 . . ?
C18 C19 C20 118.84(12) . . ?
C20 C19 H19 120.6 . . ?
C19 C20 H20 119.5 . . ?
C21 C20 C19 121.04(13) . . ?
C21 C20 H20 119.5 . . ?
C20 C21 C22 118.86(12) . . ?
C20 C21 C24 120.96(13) . . ?
C22 C21 C24 120.18(13) . . ?
C21 C22 H22 119.4 . . ?
C23 C22 C21 121.14(12) . . ?
C23 C22 H22 119.4 . . ?
C18 C23 H23 120.6 . . ?
C22 C23 C18 118.81(12) . . ?
C22 C23 H23 120.6 . . ?
C21 C24 H24A 109.5 . . ?
C21 C24 H24B 109.5 . . ?
C21 C24 H24C 109.5 . . ?
H24A C24 H24B 109.5 . . ?
H24A C24 H24C 109.5 . . ?
H24B C24 H24C 109.5 . . ?

loop_
_geom_bond_atom_site_label_1
_geom_bond_atom_site_label_2
_geom_bond_distance
_geom_bond_site_symmetry_2
_geom_bond_publ_flag
S1 O1 1.4390(9) . ?
S1 O2 1.4312(10) . ?
S1 N1 1.6858(10) . ?
S1 C18 1.7631(13) . ?
F1 C17 1.3553(15) . ?
O3 C8 1.2179(15) . ?
O4 C11 1.2115(16) . ?
N1 C7 1.4841(15) . ?
N1 C8 1.3869(15) . ?
C1 H1 0.9500 . ?
C1 C2 1.3864(19) . ?
C1 C6 1.4000(17) . ?
C2 H2 0.9500 . ?
C2 C3 1.392(2) . ?
C3 H3 0.9500 . ?
C3 C4 1.3873(19) . ?
C4 H4 0.9500 . ?
C4 C5 1.3984(17) . ?
C5 C6 1.3936(16) . ?
C5 C9 1.5206(16) . ?
C6 C7 1.5005(17) . ?
C7 H7A 0.9900 . ?
C7 H7B 0.9900 . ?
C8 C9 1.5372(16) . ?
C9 C10 1.5678(16) . ?
C9 C13 1.5313(16) . ?
C10 H10A 0.9900 . ?
C10 H10B 0.9900 . ?
C10 C11 1.5326(17) . ?
C11 C12 1.4850(17) . ?
C12 C13 1.3946(17) . ?
C12 C17 1.3981(17) . ?
C13 C14 1.3910(17) . ?
C14 H14 0.9500 . ?
C14 C15 1.3956(17) . ?
C15 H15 0.9500 . ?
C15 C16 1.3979(19) . ?
C16 H16 0.9500 . ?
C16 C17 1.3760(19) . ?
C18 C19 1.3896(18) . ?
C18 C23 1.3923(17) . ?
C19 H19 0.9500 . ?
C19 C20 1.394(2) . ?
C20 H20 0.9500 . ?
C20 C21 1.392(2) . ?
C21 C22 1.394(2) . ?
C21 C24 1.5112(19) . ?
C22 H22 0.9500 . ?
C22 C23 1.3895(19) . ?
C23 H23 0.9500 . ?
C24 H24A 0.9800 . ?
C24 H24B 0.9800 . ?
C24 H24C 0.9800 . ?
